data_4303418
loop_
_publ_author_name
'J\'ozsef S. Pap'
'Jamie L. Snyder'
'Paula M. B. Piccoli'
'John F. Berry'

_publ_contact_author_address
;
Department of Chemistry
University of Wisconsin-Madison
1101 University Ave
Madison
WI
53706
;
_publ_contact_author_email berry@chem.wisc.edu
_publ_contact_author_name 'John F. Berry'
_publ_contact_author_phone 6082627534
_publ_section_title
;
Chloro and Azido Diruthenium Complexes Bearing
Electron-Rich N,N',N''-Triphenylguanidinate Ligands
;
_journal_name_full 'Inorganic Chemistry'
_journal_page_first 9846
_journal_page_last 9852
_journal_paper_doi 10.1021/ic901419w
_journal_volume 48
_journal_year 2009
_chemical_formula_moiety Ru2(C19H16N3)3(C2H3O2)Cl,CH2Cl2
_chemical_formula_sum 'C60 H53 Cl3 N9 O2 Ru2'
_chemical_formula_weight 1240.60
_chemical_name_common Ru2(TPG)3(OAc)Cl,CH2Cl2
_chemical_name_systematic
; 
 ? 
;
_space_group_IT_number 2
_symmetry_cell_setting triclinic
_symmetry_space_group_name_Hall '-P 1'
_symmetry_space_group_name_H-M 'P -1'
_atom_sites_solution_hydrogens geom
_atom_sites_solution_primary direct
_atom_sites_solution_secondary difmap
_audit_creation_method SHELXL-97
_audit_update_record
;
2008-08-13 # Formatted by publCIF
;
_cell_angle_alpha 117.755(3)
_cell_angle_beta 102.374(3)
_cell_angle_gamma 92.495(3)
_cell_formula_units_Z 2
_cell_length_a 10.909(2)
_cell_length_b 16.533(3)
_cell_length_c 17.406(3)
_cell_measurement_reflns_used 9180
_cell_measurement_temperature 100(2)
_cell_measurement_theta_max 26.37
_cell_measurement_theta_min 2.06
_cell_volume 2676.0(8)
_computing_cell_refinement 'Bruker SAINT'
_computing_data_collection 'Bruker APEX2'
_computing_data_reduction 'Bruker SAINT'
_computing_molecular_graphics 'Bruker SHELXTL'
_computing_structure_refinement 'SHELXL-97 (Sheldrick, 1997)'
_computing_structure_solution 'SHELXS-97 (Sheldrick, 1990)'
_diffrn_ambient_temperature 100(2)
_diffrn_measured_fraction_theta_full 0.986
_diffrn_measured_fraction_theta_max 0.986
_diffrn_measurement_device_type 'Bruker APEX-II CCD'
_diffrn_measurement_method '\f and \w scans'
_diffrn_radiation_monochromator graphite
_diffrn_radiation_source 'fine-focus sealed tube'
_diffrn_radiation_type MoK\a
_diffrn_radiation_wavelength 0.71073
_diffrn_reflns_av_R_equivalents 0.0517
_diffrn_reflns_av_sigmaI/netI 0.0736
_diffrn_reflns_limit_h_max 13
_diffrn_reflns_limit_h_min -13
_diffrn_reflns_limit_k_max 20
_diffrn_reflns_limit_k_min -20
_diffrn_reflns_limit_l_max 21
_diffrn_reflns_limit_l_min -21
_diffrn_reflns_number 28302
_diffrn_reflns_theta_full 26.37
_diffrn_reflns_theta_max 26.37
_diffrn_reflns_theta_min 2.06
_diffrn_standards_number 0
_exptl_absorpt_coefficient_mu 0.768
_exptl_absorpt_correction_T_max 0.9271
_exptl_absorpt_correction_T_min 0.7286
_exptl_absorpt_correction_type multi-scan
_exptl_crystal_colour green
_exptl_crystal_density_diffrn 1.540
_exptl_crystal_density_meas ?
_exptl_crystal_density_method .
_exptl_crystal_description plate
_exptl_crystal_F_000 1262
_exptl_crystal_size_max 0.44
_exptl_crystal_size_mid 0.12
_exptl_crystal_size_min 0.10
_refine_diff_density_max 1.517
_refine_diff_density_min -1.615
_refine_diff_density_rms 0.148
_refine_ls_extinction_method none
_refine_ls_goodness_of_fit_ref 1.059
_refine_ls_hydrogen_treatment noref
_refine_ls_matrix_type full
_refine_ls_number_parameters 709
_refine_ls_number_reflns 10791
_refine_ls_number_restraints 13
_refine_ls_restrained_S_all 1.066
_refine_ls_R_factor_all 0.0846
_refine_ls_R_factor_gt 0.0595
_refine_ls_shift/su_max 0.002
_refine_ls_shift/su_mean 0.000
_refine_ls_structure_factor_coef Fsqd
_refine_ls_weighting_details 'calc w=1/[\s^2^(Fo^2^)+(0.0755P)^2^+6.3512P] where P=(Fo^2^+2Fc^2^)/3'
_refine_ls_weighting_scheme calc
_refine_ls_wR_factor_gt 0.1415
_refine_ls_wR_factor_ref 0.1511
_reflns_number_gt 7971
_reflns_number_total 10791
_reflns_threshold_expression >2sigma(I)
_cod_data_source_file ic901419w_si_001_2.cif
_cod_data_source_block 1.CH2Cl2
_cod_depositor_comments
;
The following automatic conversions were performed:
'_symmetry_cell_setting' value 'Triclinic' changed to 'triclinic'
according to '/home/saulius/struct/CIF-dictionaries/cif_core.dic'
dictionary named 'cif_core.dic' version 2.4.1 from 2010-06-29.

Automatic conversion script
Id: cif_fix_enum 1527 2010-12-29 10:47:43Z saulius 
;
_cod_original_cell_volume 2675.9(9)
_cod_database_code 4303418

loop_
_symmetry_equiv_pos_as_xyz
'x, y, z'
'-x, -y, -z'

loop_
_atom_site_label
_atom_site_type_symbol
_atom_site_fract_x
_atom_site_fract_y
_atom_site_fract_z
_atom_site_U_iso_or_equiv
_atom_site_adp_type
_atom_site_occupancy
_atom_site_symmetry_multiplicity
_atom_site_calc_flag
_atom_site_refinement_flags
_atom_site_disorder_assembly
_atom_site_disorder_group
Ru1 Ru 0.07243(4) 1.13491(3) 0.76412(3) 0.00907(12) Uani 1 1 d . . .
Ru2 Ru -0.13998(4) 1.12928(3) 0.75959(3) 0.00868(12) Uani 1 1 d . . .
N5 N 0.1107(4) 1.1814(3) 0.8999(3) 0.0098(9) Uani 1 1 d . . .
N6 N -0.1011(4) 1.1367(3) 0.8825(3) 0.0109(9) Uani 1 1 d . . .
N4 N 0.0461(4) 1.1984(3) 1.0264(3) 0.0125(9) Uani 1 1 d . . .
H4A H 0.1125 1.1792 1.0475 0.015 Uiso 1 1 calc R . .
N8 N 0.0468(4) 0.9955(3) 0.7353(3) 0.0122(9) Uani 1 1 d . . .
N9 N -0.1695(4) 0.9888(3) 0.6923(3) 0.0110(9) Uani 1 1 d . . .
N7 N -0.0875(4) 0.8503(3) 0.6600(3) 0.0158(10) Uani 1 1 d . . .
H7A H -0.0272 0.8224 0.6369 0.019 Uiso 1 1 calc R . .
N2 N 0.0743(4) 1.2701(3) 0.7818(3) 0.0111(9) Uani 1 1 d . . .
N3 N -0.1202(4) 1.2699(3) 0.8134(3) 0.0105(9) Uani 1 1 d . . .
N1 N -0.0338(4) 1.3966(3) 0.8017(3) 0.0132(9) Uani 1 1 d . . .
H1A H 0.0326 1.4412 0.8332 0.016 Uiso 1 1 calc R . .
O1 O 0.0177(3) 1.0926(2) 0.6274(2) 0.0130(8) Uani 1 1 d . . .
O2 O -0.1796(3) 1.1220(2) 0.6356(2) 0.0121(7) Uani 1 1 d . . .
C1 C -0.0939(5) 1.1006(3) 0.5930(3) 0.0132(11) Uani 1 1 d . . .
C3 C 0.0182(5) 1.1729(3) 0.9355(3) 0.0102(10) Uani 1 1 d . . .
C4 C -0.0702(5) 0.9448(4) 0.6960(3) 0.0122(11) Uani 1 1 d . . .
C2 C -0.0255(5) 1.3125(4) 0.7992(3) 0.0111(10) Uani 1 1 d . . .
C5 C -0.1270(5) 1.0841(4) 0.4988(4) 0.0184(12) Uani 1 1 d . . .
H5A H -0.2152 1.0926 0.4821 0.028 Uiso 1 1 calc R . .
H5B H -0.1176 1.0207 0.4581 0.028 Uiso 1 1 calc R . .
H5C H -0.0700 1.1281 0.4941 0.028 Uiso 1 1 calc R . .
C31 C -0.2059(5) 1.3201(4) 0.8609(4) 0.0125(11) Uani 1 1 d . . .
C32 C -0.1649(5) 1.4057(4) 0.9393(4) 0.0168(12) Uani 1 1 d . . .
H32A H -0.0788 1.4349 0.9589 0.020 Uiso 1 1 calc R . .
C33 C -0.2494(5) 1.4477(4) 0.9884(4) 0.0191(12) Uani 1 1 d . . .
H33A H -0.2216 1.5069 1.0406 0.023 Uiso 1 1 calc R . .
C34 C -0.3742(6) 1.4050(4) 0.9626(4) 0.0231(13) Uani 1 1 d . . .
H34A H -0.4312 1.4339 0.9975 0.028 Uiso 1 1 calc R . .
C35 C -0.4150(5) 1.3201(4) 0.8860(4) 0.0202(13) Uani 1 1 d . . .
H35A H -0.5001 1.2898 0.8687 0.024 Uiso 1 1 calc R . .
C36 C -0.3329(5) 1.2784(4) 0.8338(4) 0.0146(11) Uani 1 1 d . . .
H36A H -0.3631 1.2213 0.7794 0.018 Uiso 1 1 calc R . .
C51 C 0.2315(5) 1.2364(4) 0.9617(3) 0.0111(10) Uani 1 1 d . . .
C52 C 0.2412(5) 1.3312(4) 1.0126(4) 0.0157(11) Uani 1 1 d . . .
H52A H 0.1705 1.3606 1.0040 0.019 Uiso 1 1 calc R . .
C53 C 0.3547(5) 1.3840(4) 1.0767(4) 0.0199(12) Uani 1 1 d . . .
H53A H 0.3617 1.4493 1.1116 0.024 Uiso 1 1 calc R . .
C54 C 0.4571(5) 1.3409(4) 1.0891(4) 0.0212(13) Uani 1 1 d . . .
H54A H 0.5336 1.3765 1.1340 0.025 Uiso 1 1 calc R . .
C55 C 0.4490(5) 1.2462(4) 1.0369(4) 0.0190(12) Uani 1 1 d . . .
H55A H 0.5205 1.2172 1.0443 0.023 Uiso 1 1 calc R . .
C56 C 0.3340(5) 1.1929(4) 0.9724(4) 0.0154(11) Uani 1 1 d . . .
H56A H 0.3270 1.1277 0.9367 0.019 Uiso 1 1 calc R . .
C61 C -0.1879(5) 1.0870(4) 0.9025(3) 0.0122(11) Uani 1 1 d . . .
C62 C -0.3162(5) 1.0952(4) 0.8863(3) 0.0141(11) Uani 1 1 d . . .
H62A H -0.3440 1.1380 0.8669 0.017 Uiso 1 1 calc R . .
C63 C -0.4044(5) 1.0414(4) 0.8983(4) 0.0170(12) Uani 1 1 d . . .
H63A H -0.4920 1.0463 0.8850 0.020 Uiso 1 1 calc R . .
C64 C -0.3652(5) 0.9808(4) 0.9293(4) 0.0198(12) Uani 1 1 d . . .
H64A H -0.4250 0.9448 0.9383 0.024 Uiso 1 1 calc R . .
C65 C -0.2368(5) 0.9736(4) 0.9469(4) 0.0202(12) Uani 1 1 d . . .
H65A H -0.2092 0.9322 0.9682 0.024 Uiso 1 1 calc R . .
C66 C -0.1476(5) 1.0261(4) 0.9340(3) 0.0135(11) Uani 1 1 d . . .
H66A H -0.0602 1.0205 0.9465 0.016 Uiso 1 1 calc R . .
C41 C -0.0217(5) 1.2522(4) 1.0887(3) 0.0121(8) Uani 1 1 d . . .
C42 C -0.1245(5) 1.2910(3) 1.0656(4) 0.0121(8) Uani 1 1 d . . .
H42A H -0.1555 1.2792 1.0053 0.014 Uiso 1 1 calc R . .
C43 C -0.1814(5) 1.3480(4) 1.1325(4) 0.0208(13) Uani 1 1 d . . .
H43A H -0.2515 1.3747 1.1173 0.025 Uiso 1 1 calc R . .
C44 C -0.1372(5) 1.3656(4) 1.2197(4) 0.0231(13) Uani 1 1 d . . .
H44A H -0.1768 1.4043 1.2641 0.028 Uiso 1 1 calc R . .
C45 C -0.0350(5) 1.3272(4) 1.2432(4) 0.0193(12) Uani 1 1 d . . .
H45A H -0.0042 1.3398 1.3037 0.023 Uiso 1 1 calc R . .
C46 C 0.0225(5) 1.2697(4) 1.1772(4) 0.0172(12) Uani 1 1 d . . .
H46A H 0.0918 1.2426 1.1928 0.021 Uiso 1 1 calc R . .
C81 C 0.1463(5) 0.9491(4) 0.7569(3) 0.0125(11) Uani 1 1 d . . .
C82 C 0.1474(5) 0.9234(4) 0.8226(4) 0.0163(11) Uani 1 1 d . . .
H82A H 0.0855 0.9403 0.8559 0.020 Uiso 1 1 calc R . .
C83 C 0.2383(5) 0.8733(4) 0.8400(4) 0.0182(12) Uani 1 1 d . . .
H83A H 0.2373 0.8553 0.8843 0.022 Uiso 1 1 calc R . .
C84 C 0.3303(5) 0.8498(4) 0.7929(4) 0.0191(12) Uani 1 1 d . . .
H84A H 0.3916 0.8148 0.8042 0.023 Uiso 1 1 calc R . .
C85 C 0.3321(5) 0.8776(4) 0.7294(4) 0.0191(12) Uani 1 1 d . . .
H85A H 0.3957 0.8625 0.6975 0.023 Uiso 1 1 calc R . .
C86 C 0.2414(5) 0.9276(4) 0.7118(4) 0.0155(11) Uani 1 1 d . . .
H86A H 0.2443 0.9473 0.6688 0.019 Uiso 1 1 calc R . .
C91 C -0.2825(5) 0.9457(4) 0.6194(4) 0.0147(11) Uani 1 1 d . . .
C92 C -0.3991(5) 0.9684(4) 0.6384(4) 0.0172(12) Uani 1 1 d . . .
H92A H -0.4021 1.0049 0.6990 0.021 Uiso 1 1 calc R . .
C93 C -0.5097(5) 0.9378(4) 0.5691(4) 0.0242(14) Uani 1 1 d . . .
H93A H -0.5880 0.9546 0.5821 0.029 Uiso 1 1 calc R . .
C94 C -0.5060(5) 0.8827(4) 0.4810(4) 0.0285(15) Uani 1 1 d . . .
H94A H -0.5821 0.8610 0.4337 0.034 Uiso 1 1 calc R . .
C95 C -0.3911(6) 0.8589(4) 0.4611(4) 0.0261(14) Uani 1 1 d . . .
H95A H -0.3889 0.8210 0.4005 0.031 Uiso 1 1 calc R . .
C96 C -0.2802(5) 0.8908(4) 0.5305(4) 0.0195(12) Uani 1 1 d . . .
H96A H -0.2018 0.8750 0.5171 0.023 Uiso 1 1 calc R . .
C71 C -0.1918(5) 0.7923(4) 0.6556(4) 0.0156(11) Uani 1 1 d . . .
C72 C -0.2718(5) 0.8268(4) 0.7120(4) 0.0213(13) Uani 1 1 d . . .
H72A H -0.2576 0.8909 0.7546 0.026 Uiso 1 1 calc R . .
C73 C -0.3721(6) 0.7679(5) 0.7061(5) 0.0346(17) Uani 1 1 d . . .
H73A H -0.4265 0.7919 0.7446 0.042 Uiso 1 1 calc R . .
C74 C -0.3934(6) 0.6745(5) 0.6445(5) 0.0405(19) Uani 1 1 d . . .
H74A H -0.4633 0.6343 0.6393 0.049 Uiso 1 1 calc R . .
C75 C -0.3119(7) 0.6403(5) 0.5906(5) 0.0383(18) Uani 1 1 d . . .
H75A H -0.3247 0.5758 0.5493 0.046 Uiso 1 1 calc R . .
C76 C -0.2108(6) 0.6989(4) 0.5956(4) 0.0265(14) Uani 1 1 d . . .
H76A H -0.1554 0.6745 0.5579 0.032 Uiso 1 1 calc R . .
C21 C 0.1596(5) 1.3092(4) 0.7501(4) 0.0148(11) Uani 1 1 d . . .
C22 C 0.2807(5) 1.3546(4) 0.8045(4) 0.0178(12) Uani 1 1 d . . .
H22A H 0.3084 1.3579 0.8616 0.021 Uiso 1 1 calc R . .
C23 C 0.3627(5) 1.3957(4) 0.7754(5) 0.0263(14) Uani 1 1 d . . .
H23A H 0.4456 1.4270 0.8129 0.032 Uiso 1 1 calc R . .
C24 C 0.3226(6) 1.3905(5) 0.6929(5) 0.0324(16) Uani 1 1 d . . .
H24A H 0.3774 1.4188 0.6733 0.039 Uiso 1 1 calc R . .
C25 C 0.2021(7) 1.3441(5) 0.6378(5) 0.0360(17) Uani 1 1 d . . .
H25A H 0.1749 1.3399 0.5802 0.043 Uiso 1 1 calc R . .
C26 C 0.1211(6) 1.3036(4) 0.6669(4) 0.0271(14) Uani 1 1 d . . .
H26A H 0.0386 1.2719 0.6290 0.033 Uiso 1 1 calc R . .
C11 C -0.1447(5) 1.4153(4) 0.7556(4) 0.0138(11) Uani 1 1 d . . .
C12 C -0.2424(5) 1.3448(4) 0.6886(4) 0.0206(13) Uani 1 1 d . . .
H12A H -0.2380 1.2820 0.6731 0.025 Uiso 1 1 calc R . .
C13 C -0.3463(6) 1.3673(4) 0.6447(4) 0.0249(14) Uani 1 1 d . . .
H13A H -0.4139 1.3195 0.6000 0.030 Uiso 1 1 calc R . .
C14 C -0.3525(5) 1.4580(4) 0.6652(4) 0.0224(13) Uani 1 1 d . . .
H14A H -0.4235 1.4727 0.6347 0.027 Uiso 1 1 calc R . .
C15 C -0.2540(5) 1.5275(4) 0.7308(4) 0.0192(12) Uani 1 1 d . . .
H15A H -0.2570 1.5901 0.7446 0.023 Uiso 1 1 calc R . .
C16 C -0.1515(5) 1.5063(4) 0.7763(4) 0.0177(12) Uani 1 1 d . . .
H16A H -0.0854 1.5546 0.8220 0.021 Uiso 1 1 calc R . .
Cl1 Cl 0.29305(11) 1.13854(9) 0.75661(9) 0.0169(3) Uani 1 1 d . . .
C1S C -0.2658(18) 1.350(2) 1.4719(18) 0.052(8) Uani 0.269(8) 1 d PDU A 1
H1SA H -0.2638 1.3992 1.5330 0.062 Uiso 0.269(8) 1 calc PR A 1
H1SB H -0.3409 1.3013 1.4501 0.062 Uiso 0.269(8) 1 calc PR A 1
Cl2 Cl -0.2699(8) 1.3960(8) 1.3954(6) 0.051(3) Uani 0.269(8) 1 d PD A 1
Cl1S Cl -0.1205(2) 1.30051(15) 1.47259(15) 0.0551(5) Uani 0.269(8) 1 d PD A 1
C1SA C -0.1163(13) 1.4207(4) 1.5442(6) 0.075(4) Uani 0.278(14) 1 d PD B 2
H1SC H -0.2026 1.4332 1.5502 0.090 Uiso 0.278(14) 1 calc PR B 2
H1SD H -0.0595 1.4412 1.6048 0.090 Uiso 0.278(14) 1 calc PR B 2
Cl2A Cl -0.0588(18) 1.4792(5) 1.4940(8) 0.075(5) Uani 0.278(14) 1 d PD . 2
Cl1A Cl -0.1205(2) 1.30051(15) 1.47259(15) 0.0551(5) Uani 0.278(14) 1 d PD B 2
C1SB C -0.1163(13) 1.4207(4) 1.5442(6) 0.075(4) Uani 0.452(17) 1 d PD C 3
H1SE H -0.0291 1.4521 1.5822 0.090 Uiso 0.452(17) 1 calc PR C 3
H1SF H -0.1745 1.4309 1.5832 0.090 Uiso 0.452(17) 1 calc PR C 3
Cl2B Cl -0.1715(15) 1.4612(6) 1.4608(6) 0.103(7) Uani 0.452(17) 1 d PD C 3
Cl1B Cl -0.1205(2) 1.30051(15) 1.47259(15) 0.0551(5) Uani 0.452(17) 1 d PD C 3

loop_
_atom_site_aniso_label
_atom_site_aniso_U_11
_atom_site_aniso_U_22
_atom_site_aniso_U_33
_atom_site_aniso_U_23
_atom_site_aniso_U_13
_atom_site_aniso_U_12
Ru1 0.0036(2) 0.0123(2) 0.0113(2) 0.00582(18) 0.00187(16) 0.00106(15)
Ru2 0.0034(2) 0.0110(2) 0.0115(2) 0.00570(18) 0.00129(16) 0.00045(15)
N5 0.009(2) 0.008(2) 0.013(2) 0.0061(18) 0.0002(18) 0.0002(16)
N6 0.006(2) 0.012(2) 0.014(2) 0.0078(19) -0.0005(18) -0.0015(16)
N4 0.006(2) 0.018(2) 0.015(2) 0.009(2) -0.0002(18) 0.0024(17)
N8 0.007(2) 0.015(2) 0.015(2) 0.007(2) 0.0023(18) 0.0026(17)
N9 0.008(2) 0.012(2) 0.009(2) 0.0037(19) -0.0024(17) -0.0028(17)
N7 0.009(2) 0.012(2) 0.023(3) 0.007(2) 0.0023(19) 0.0040(17)
N2 0.006(2) 0.019(2) 0.012(2) 0.011(2) 0.0021(17) 0.0014(17)
N3 0.006(2) 0.015(2) 0.010(2) 0.0054(19) 0.0030(17) 0.0011(17)
N1 0.008(2) 0.011(2) 0.022(3) 0.009(2) 0.0044(19) 0.0000(17)
O1 0.0093(18) 0.0152(19) 0.0135(19) 0.0067(16) 0.0018(15) 0.0002(14)
O2 0.0082(17) 0.0131(19) 0.0158(19) 0.0071(16) 0.0043(15) 0.0016(14)
C1 0.013(3) 0.008(3) 0.014(3) 0.003(2) 0.003(2) 0.000(2)
C3 0.009(2) 0.008(2) 0.014(3) 0.007(2) 0.002(2) 0.0022(19)
C4 0.008(2) 0.019(3) 0.012(3) 0.010(2) 0.003(2) 0.003(2)
C2 0.008(2) 0.017(3) 0.004(2) 0.003(2) -0.001(2) 0.000(2)
C5 0.012(3) 0.029(3) 0.012(3) 0.009(3) 0.003(2) 0.003(2)
C31 0.008(2) 0.017(3) 0.021(3) 0.014(2) 0.007(2) 0.007(2)
C32 0.017(3) 0.018(3) 0.016(3) 0.009(2) 0.005(2) 0.002(2)
C33 0.022(3) 0.017(3) 0.023(3) 0.011(3) 0.011(3) 0.004(2)
C34 0.022(3) 0.029(3) 0.033(4) 0.022(3) 0.016(3) 0.013(3)
C35 0.008(3) 0.029(3) 0.032(3) 0.019(3) 0.010(2) 0.006(2)
C36 0.007(2) 0.016(3) 0.022(3) 0.012(2) 0.000(2) -0.002(2)
C51 0.007(2) 0.017(3) 0.009(3) 0.006(2) 0.003(2) -0.001(2)
C52 0.012(3) 0.018(3) 0.022(3) 0.012(3) 0.006(2) 0.001(2)
C53 0.012(3) 0.019(3) 0.018(3) 0.003(2) 0.001(2) -0.004(2)
C54 0.010(3) 0.035(4) 0.016(3) 0.012(3) 0.000(2) -0.006(2)
C55 0.007(3) 0.029(3) 0.021(3) 0.013(3) 0.005(2) 0.002(2)
C56 0.009(3) 0.020(3) 0.019(3) 0.010(2) 0.007(2) 0.003(2)
C61 0.010(2) 0.013(3) 0.011(3) 0.004(2) 0.003(2) -0.003(2)
C62 0.008(2) 0.018(3) 0.016(3) 0.009(2) 0.001(2) 0.001(2)
C63 0.011(3) 0.018(3) 0.017(3) 0.006(2) 0.001(2) -0.004(2)
C64 0.022(3) 0.017(3) 0.023(3) 0.011(3) 0.010(3) -0.002(2)
C65 0.021(3) 0.022(3) 0.021(3) 0.014(3) 0.003(2) 0.000(2)
C66 0.013(3) 0.014(3) 0.013(3) 0.007(2) 0.000(2) 0.001(2)
C41 0.0064(17) 0.0144(19) 0.016(2) 0.0087(16) 0.0031(15) -0.0029(14)
C42 0.0064(17) 0.0144(19) 0.016(2) 0.0087(16) 0.0031(15) -0.0029(14)
C43 0.011(3) 0.026(3) 0.025(3) 0.012(3) 0.006(2) 0.005(2)
C44 0.011(3) 0.030(3) 0.026(3) 0.010(3) 0.011(3) 0.002(2)
C45 0.017(3) 0.032(3) 0.011(3) 0.012(3) 0.003(2) 0.002(2)
C46 0.011(3) 0.022(3) 0.023(3) 0.016(3) 0.003(2) 0.002(2)
C81 0.005(2) 0.013(3) 0.014(3) 0.004(2) -0.002(2) -0.0030(19)
C82 0.013(3) 0.017(3) 0.019(3) 0.009(2) 0.004(2) 0.001(2)
C83 0.019(3) 0.021(3) 0.020(3) 0.014(3) 0.005(2) 0.004(2)
C84 0.012(3) 0.016(3) 0.026(3) 0.010(3) -0.001(2) 0.005(2)
C85 0.009(3) 0.026(3) 0.024(3) 0.012(3) 0.007(2) 0.008(2)
C86 0.012(3) 0.018(3) 0.018(3) 0.010(2) 0.005(2) 0.002(2)
C91 0.011(3) 0.013(3) 0.019(3) 0.009(2) 0.000(2) -0.002(2)
C92 0.011(3) 0.021(3) 0.021(3) 0.013(3) 0.000(2) 0.003(2)
C93 0.006(3) 0.031(3) 0.037(4) 0.023(3) -0.004(3) -0.001(2)
C94 0.014(3) 0.029(3) 0.037(4) 0.023(3) -0.017(3) -0.009(2)
C95 0.028(3) 0.019(3) 0.024(3) 0.009(3) -0.003(3) 0.001(3)
C96 0.013(3) 0.021(3) 0.020(3) 0.009(3) -0.003(2) -0.001(2)
C71 0.010(3) 0.015(3) 0.023(3) 0.014(3) -0.004(2) 0.000(2)
C72 0.012(3) 0.023(3) 0.033(3) 0.018(3) 0.004(3) 0.005(2)
C73 0.015(3) 0.046(4) 0.065(5) 0.044(4) 0.010(3) 0.009(3)
C74 0.022(3) 0.042(4) 0.071(5) 0.043(4) 0.002(4) -0.008(3)
C75 0.046(4) 0.018(3) 0.043(4) 0.018(3) -0.008(4) -0.011(3)
C76 0.032(3) 0.022(3) 0.022(3) 0.012(3) -0.002(3) -0.002(3)
C21 0.008(2) 0.015(3) 0.025(3) 0.012(2) 0.008(2) 0.002(2)
C22 0.008(3) 0.023(3) 0.028(3) 0.015(3) 0.007(2) 0.006(2)
C23 0.008(3) 0.031(3) 0.045(4) 0.021(3) 0.011(3) 0.004(2)
C24 0.024(3) 0.040(4) 0.055(5) 0.033(4) 0.027(3) 0.010(3)
C25 0.039(4) 0.050(4) 0.038(4) 0.033(4) 0.018(3) 0.007(3)
C26 0.023(3) 0.033(4) 0.026(3) 0.017(3) 0.005(3) -0.002(3)
C11 0.007(2) 0.023(3) 0.018(3) 0.013(2) 0.006(2) 0.005(2)
C12 0.017(3) 0.019(3) 0.027(3) 0.016(3) -0.004(2) 0.000(2)
C13 0.017(3) 0.026(3) 0.031(4) 0.018(3) -0.005(3) -0.004(2)
C14 0.013(3) 0.028(3) 0.033(4) 0.022(3) 0.001(3) 0.003(2)
C15 0.017(3) 0.020(3) 0.026(3) 0.015(3) 0.008(2) 0.006(2)
C16 0.016(3) 0.015(3) 0.025(3) 0.010(3) 0.010(2) 0.004(2)
Cl1 0.0078(6) 0.0208(7) 0.0223(7) 0.0099(6) 0.0057(5) 0.0021(5)
C1S 0.052(12) 0.056(12) 0.050(11) 0.028(9) 0.012(8) 0.016(8)
Cl2 0.051(5) 0.068(7) 0.057(6) 0.038(6) 0.033(4) 0.030(5)
Cl1S 0.0648(14) 0.0518(13) 0.0612(14) 0.0317(11) 0.0288(11) 0.0192(10)
C1SA 0.105(12) 0.057(8) 0.053(8) 0.022(7) 0.018(8) -0.019(8)
Cl2A 0.108(12) 0.029(4) 0.111(8) 0.025(5) 0.090(8) 0.018(5)
Cl1A 0.0648(14) 0.0518(13) 0.0612(14) 0.0317(11) 0.0288(11) 0.0192(10)
C1SB 0.105(12) 0.057(8) 0.053(8) 0.022(7) 0.018(8) -0.019(8)
Cl2B 0.194(19) 0.072(6) 0.126(9) 0.074(7) 0.127(12) 0.074(9)
Cl1B 0.0648(14) 0.0518(13) 0.0612(14) 0.0317(11) 0.0288(11) 0.0192(10)

loop_
_atom_type_symbol
_atom_type_description
_atom_type_scat_dispersion_real
_atom_type_scat_dispersion_imag
_atom_type_scat_source
C C 0.0033 0.0016 'International Tables Vol C Tables 4.2.6.8 and 6.1.1.4'
H H 0.0000 0.0000 'International Tables Vol C Tables 4.2.6.8 and 6.1.1.4'
N N 0.0061 0.0033 'International Tables Vol C Tables 4.2.6.8 and 6.1.1.4'
Cl Cl 0.1484 0.1585 'International Tables Vol C Tables 4.2.6.8 and 6.1.1.4'
Ru Ru -1.2594 0.8363 'International Tables Vol C Tables 4.2.6.8 and 6.1.1.4'
O O 0.0106 0.0060 'International Tables Vol C Tables 4.2.6.8 and 6.1.1.4'

loop_
_geom_angle_atom_site_label_1
_geom_angle_atom_site_label_2
_geom_angle_atom_site_label_3
_geom_angle
_geom_angle_site_symmetry_1
_geom_angle_site_symmetry_3
_geom_angle_publ_flag
N5 Ru1 O1 174.64(15) . . ?
N5 Ru1 N2 92.62(16) . . ?
O1 Ru1 N2 85.02(15) . . ?
N5 Ru1 N8 91.56(16) . . ?
O1 Ru1 N8 90.30(15) . . ?
N2 Ru1 N8 172.62(16) . . ?
N5 Ru1 Ru2 88.01(12) . . ?
O1 Ru1 Ru2 87.10(10) . . ?
N2 Ru1 Ru2 87.71(11) . . ?
N8 Ru1 Ru2 86.36(11) . . ?
N5 Ru1 Cl1 96.49(12) . . ?
O1 Ru1 Cl1 88.38(10) . . ?
N2 Ru1 Cl1 91.35(12) . . ?
N8 Ru1 Cl1 94.23(12) . . ?
Ru2 Ru1 Cl1 175.44(4) . . ?
N9 Ru2 N6 93.43(17) . . ?
N9 Ru2 N3 173.31(16) . . ?
N6 Ru2 N3 93.05(16) . . ?
N9 Ru2 O2 86.66(15) . . ?
N6 Ru2 O2 179.83(17) . . ?
N3 Ru2 O2 86.87(15) . . ?
N9 Ru2 Ru1 91.18(12) . . ?
N6 Ru2 Ru1 90.23(12) . . ?
N3 Ru2 Ru1 90.49(11) . . ?
O2 Ru2 Ru1 89.91(10) . . ?
C3 N5 C51 117.2(4) . . ?
C3 N5 Ru1 120.0(3) . . ?
C51 N5 Ru1 122.1(3) . . ?
C3 N6 C61 120.9(4) . . ?
C3 N6 Ru2 117.2(3) . . ?
C61 N6 Ru2 120.4(3) . . ?
C3 N4 C41 126.7(4) . . ?
C3 N4 H4A 116.7 . . ?
C41 N4 H4A 116.7 . . ?
C4 N8 C81 115.7(4) . . ?
C4 N8 Ru1 119.3(3) . . ?
C81 N8 Ru1 125.0(3) . . ?
C4 N9 C91 121.5(4) . . ?
C4 N9 Ru2 119.0(3) . . ?
C91 N9 Ru2 115.4(3) . . ?
C4 N7 C71 127.4(5) . . ?
C4 N7 H7A 116.3 . . ?
C71 N7 H7A 116.3 . . ?
C2 N2 C21 115.3(4) . . ?
C2 N2 Ru1 119.8(3) . . ?
C21 N2 Ru1 122.3(3) . . ?
C2 N3 C31 121.6(4) . . ?
C2 N3 Ru2 117.6(3) . . ?
C31 N3 Ru2 120.7(3) . . ?
C2 N1 C11 123.5(4) . . ?
C2 N1 H1A 118.3 . . ?
C11 N1 H1A 118.3 . . ?
C1 O1 Ru1 118.8(3) . . ?
C1 O2 Ru2 117.4(3) . . ?
O2 C1 O1 123.1(5) . . ?
O2 C1 C5 117.9(5) . . ?
O1 C1 C5 119.1(5) . . ?
N5 C3 N6 119.5(5) . . ?
N5 C3 N4 119.9(4) . . ?
N6 C3 N4 120.6(4) . . ?
N9 C4 N8 118.2(5) . . ?
N9 C4 N7 120.9(4) . . ?
N8 C4 N7 120.9(5) . . ?
N2 C2 N3 118.0(5) . . ?
N2 C2 N1 121.5(4) . . ?
N3 C2 N1 120.5(4) . . ?
C1 C5 H5A 109.5 . . ?
C1 C5 H5B 109.5 . . ?
H5A C5 H5B 109.5 . . ?
C1 C5 H5C 109.5 . . ?
H5A C5 H5C 109.5 . . ?
H5B C5 H5C 109.5 . . ?
C32 C31 C36 118.8(5) . . ?
C32 C31 N3 122.0(5) . . ?
C36 C31 N3 118.8(5) . . ?
C33 C32 C31 120.0(5) . . ?
C33 C32 H32A 120.0 . . ?
C31 C32 H32A 120.0 . . ?
C32 C33 C34 120.9(6) . . ?
C32 C33 H33A 119.6 . . ?
C34 C33 H33A 119.6 . . ?
C35 C34 C33 119.4(5) . . ?
C35 C34 H34A 120.3 . . ?
C33 C34 H34A 120.3 . . ?
C34 C35 C36 120.5(5) . . ?
C34 C35 H35A 119.8 . . ?
C36 C35 H35A 119.8 . . ?
C35 C36 C31 120.2(5) . . ?
C35 C36 H36A 119.9 . . ?
C31 C36 H36A 119.9 . . ?
C52 C51 C56 120.7(5) . . ?
C52 C51 N5 119.7(5) . . ?
C56 C51 N5 119.6(5) . . ?
C51 C52 C53 120.0(5) . . ?
C51 C52 H52A 120.0 . . ?
C53 C52 H52A 120.0 . . ?
C54 C53 C52 119.8(5) . . ?
C54 C53 H53A 120.1 . . ?
C52 C53 H53A 120.1 . . ?
C55 C54 C53 120.5(5) . . ?
C55 C54 H54A 119.7 . . ?
C53 C54 H54A 119.7 . . ?
C54 C55 C56 119.7(5) . . ?
C54 C55 H55A 120.2 . . ?
C56 C55 H55A 120.2 . . ?
C51 C56 C55 119.3(5) . . ?
C51 C56 H56A 120.3 . . ?
C55 C56 H56A 120.3 . . ?
C62 C61 C66 119.1(5) . . ?
C62 C61 N6 119.8(5) . . ?
C66 C61 N6 121.0(5) . . ?
C61 C62 C63 120.7(5) . . ?
C61 C62 H62A 119.6 . . ?
C63 C62 H62A 119.6 . . ?
C64 C63 C62 120.5(5) . . ?
C64 C63 H63A 119.8 . . ?
C62 C63 H63A 119.8 . . ?
C63 C64 C65 118.9(5) . . ?
C63 C64 H64A 120.5 . . ?
C65 C64 H64A 120.5 . . ?
C64 C65 C66 121.2(5) . . ?
C64 C65 H65A 119.4 . . ?
C66 C65 H65A 119.4 . . ?
C65 C66 C61 119.6(5) . . ?
C65 C66 H66A 120.2 . . ?
C61 C66 H66A 120.2 . . ?
C46 C41 C42 119.9(5) . . ?
C46 C41 N4 117.4(5) . . ?
C42 C41 N4 122.6(5) . . ?
C41 C42 C43 119.0(5) . . ?
C41 C42 H42A 120.5 . . ?
C43 C42 H42A 120.5 . . ?
C44 C43 C42 120.9(5) . . ?
C44 C43 H43A 119.5 . . ?
C42 C43 H43A 119.5 . . ?
C43 C44 C45 120.4(5) . . ?
C43 C44 H44A 119.8 . . ?
C45 C44 H44A 119.8 . . ?
C44 C45 C46 119.5(5) . . ?
C44 C45 H45A 120.3 . . ?
C46 C45 H45A 120.3 . . ?
C41 C46 C45 120.2(5) . . ?
C41 C46 H46A 119.9 . . ?
C45 C46 H46A 119.9 . . ?
C82 C81 C86 118.8(5) . . ?
C82 C81 N8 120.1(5) . . ?
C86 C81 N8 121.0(5) . . ?
C81 C82 C83 120.6(5) . . ?
C81 C82 H82A 119.7 . . ?
C83 C82 H82A 119.7 . . ?
C84 C83 C82 120.2(5) . . ?
C84 C83 H83A 119.9 . . ?
C82 C83 H83A 119.9 . . ?
C83 C84 C85 119.4(5) . . ?
C83 C84 H84A 120.3 . . ?
C85 C84 H84A 120.3 . . ?
C84 C85 C86 120.5(5) . . ?
C84 C85 H85A 119.8 . . ?
C86 C85 H85A 119.8 . . ?
C85 C86 C81 120.3(5) . . ?
C85 C86 H86A 119.8 . . ?
C81 C86 H86A 119.8 . . ?
C96 C91 C92 119.1(5) . . ?
C96 C91 N9 122.9(5) . . ?
C92 C91 N9 117.7(5) . . ?
C93 C92 C91 120.3(6) . . ?
C93 C92 H92A 119.8 . . ?
C91 C92 H92A 119.8 . . ?
C94 C93 C92 119.9(6) . . ?
C94 C93 H93A 120.1 . . ?
C92 C93 H93A 120.1 . . ?
C93 C94 C95 120.5(5) . . ?
C93 C94 H94A 119.8 . . ?
C95 C94 H94A 119.8 . . ?
C96 C95 C94 119.5(6) . . ?
C96 C95 H95A 120.2 . . ?
C94 C95 H95A 120.2 . . ?
C91 C96 C95 120.8(6) . . ?
C91 C96 H96A 119.6 . . ?
C95 C96 H96A 119.6 . . ?
C76 C71 C72 119.6(5) . . ?
C76 C71 N7 118.4(5) . . ?
C72 C71 N7 121.9(5) . . ?
C73 C72 C71 120.2(6) . . ?
C73 C72 H72A 119.9 . . ?
C71 C72 H72A 119.9 . . ?
C74 C73 C72 120.3(7) . . ?
C74 C73 H73A 119.8 . . ?
C72 C73 H73A 119.8 . . ?
C75 C74 C73 119.2(6) . . ?
C75 C74 H74A 120.4 . . ?
C73 C74 H74A 120.4 . . ?
C74 C75 C76 121.0(6) . . ?
C74 C75 H75A 119.5 . . ?
C76 C75 H75A 119.5 . . ?
C71 C76 C75 119.6(6) . . ?
C71 C76 H76A 120.2 . . ?
C75 C76 H76A 120.2 . . ?
C26 C21 C22 119.3(5) . . ?
C26 C21 N2 120.7(5) . . ?
C22 C21 N2 120.0(5) . . ?
C21 C22 C23 120.3(5) . . ?
C21 C22 H22A 119.8 . . ?
C23 C22 H22A 119.8 . . ?
C24 C23 C22 119.7(5) . . ?
C24 C23 H23A 120.1 . . ?
C22 C23 H23A 120.1 . . ?
C23 C24 C25 120.1(6) . . ?
C23 C24 H24A 119.9 . . ?
C25 C24 H24A 119.9 . . ?
C24 C25 C26 119.9(6) . . ?
C24 C25 H25A 120.0 . . ?
C26 C25 H25A 120.0 . . ?
C21 C26 C25 120.6(6) . . ?
C21 C26 H26A 119.7 . . ?
C25 C26 H26A 119.7 . . ?
C16 C11 C12 119.6(5) . . ?
C16 C11 N1 118.2(5) . . ?
C12 C11 N1 122.1(5) . . ?
C13 C12 C11 119.4(5) . . ?
C13 C12 H12A 120.3 . . ?
C11 C12 H12A 120.3 . . ?
C14 C13 C12 120.8(5) . . ?
C14 C13 H13A 119.6 . . ?
C12 C13 H13A 119.6 . . ?
C13 C14 C15 119.4(5) . . ?
C13 C14 H14A 120.3 . . ?
C15 C14 H14A 120.3 . . ?
C16 C15 C14 120.3(5) . . ?
C16 C15 H15A 119.8 . . ?
C14 C15 H15A 119.8 . . ?
C15 C16 C11 120.4(5) . . ?
C15 C16 H16A 119.8 . . ?
C11 C16 H16A 119.8 . . ?
Cl1S C1S Cl2 104.4(7) . . ?
Cl1S C1S H1SA 110.9 . . ?
Cl2 C1S H1SA 110.9 . . ?
Cl1S C1S H1SB 110.9 . . ?
Cl2 C1S H1SB 110.9 . . ?
H1SA C1S H1SB 108.9 . . ?
Cl2A C1SA H1SC 110.4 . . ?
Cl2A C1SA H1SD 110.4 . . ?
H1SC C1SA H1SD 108.6 . . ?
Cl2A Cl2A C1SA 132.9(19) 2_588 . ?

loop_
_geom_bond_atom_site_label_1
_geom_bond_atom_site_label_2
_geom_bond_distance
_geom_bond_site_symmetry_2
_geom_bond_publ_flag
Ru1 N5 2.051(4) . ?
Ru1 O1 2.078(3) . ?
Ru1 N2 2.107(4) . ?
Ru1 N8 2.109(4) . ?
Ru1 Ru2 2.2979(7) . ?
Ru1 Cl1 2.4377(14) . ?
Ru2 N9 2.027(4) . ?
Ru2 N6 2.034(4) . ?
Ru2 N3 2.043(4) . ?
Ru2 O2 2.052(3) . ?
N5 C3 1.327(6) . ?
N5 C51 1.448(6) . ?
N6 C3 1.345(6) . ?
N6 C61 1.425(6) . ?
N4 C3 1.391(6) . ?
N4 C41 1.420(7) . ?
N4 H4A 0.8800 . ?
N8 C4 1.342(6) . ?
N8 C81 1.440(6) . ?
N9 C4 1.337(6) . ?
N9 C91 1.431(6) . ?
N7 C4 1.371(7) . ?
N7 C71 1.421(6) . ?
N7 H7A 0.8800 . ?
N2 C2 1.334(6) . ?
N2 C21 1.444(6) . ?
N3 C2 1.353(6) . ?
N3 C31 1.416(6) . ?
N1 C2 1.380(7) . ?
N1 C11 1.432(6) . ?
N1 H1A 0.8800 . ?
O1 C1 1.278(6) . ?
O2 C1 1.278(6) . ?
C1 C5 1.488(7) . ?
C5 H5A 0.9800 . ?
C5 H5B 0.9800 . ?
C5 H5C 0.9800 . ?
C31 C32 1.396(8) . ?
C31 C36 1.397(7) . ?
C32 C33 1.380(8) . ?
C32 H32A 0.9500 . ?
C33 C34 1.383(8) . ?
C33 H33A 0.9500 . ?
C34 C35 1.377(8) . ?
C34 H34A 0.9500 . ?
C35 C36 1.386(8) . ?
C35 H35A 0.9500 . ?
C36 H36A 0.9500 . ?
C51 C52 1.381(7) . ?
C51 C56 1.382(7) . ?
C52 C53 1.395(7) . ?
C52 H52A 0.9500 . ?
C53 C54 1.383(8) . ?
C53 H53A 0.9500 . ?
C54 C55 1.383(8) . ?
C54 H54A 0.9500 . ?
C55 C56 1.411(7) . ?
C55 H55A 0.9500 . ?
C56 H56A 0.9500 . ?
C61 C62 1.394(7) . ?
C61 C66 1.399(7) . ?
C62 C63 1.394(7) . ?
C62 H62A 0.9500 . ?
C63 C64 1.385(8) . ?
C63 H63A 0.9500 . ?
C64 C65 1.391(8) . ?
C64 H64A 0.9500 . ?
C65 C66 1.397(7) . ?
C65 H65A 0.9500 . ?
C66 H66A 0.9500 . ?
C41 C46 1.393(7) . ?
C41 C42 1.394(7) . ?
C42 C43 1.403(8) . ?
C42 H42A 0.9500 . ?
C43 C44 1.371(8) . ?
C43 H43A 0.9500 . ?
C44 C45 1.385(8) . ?
C44 H44A 0.9500 . ?
C45 C46 1.401(8) . ?
C45 H45A 0.9500 . ?
C46 H46A 0.9500 . ?
C81 C82 1.389(7) . ?
C81 C86 1.394(7) . ?
C82 C83 1.393(8) . ?
C82 H82A 0.9500 . ?
C83 C84 1.385(8) . ?
C83 H83A 0.9500 . ?
C84 C85 1.386(8) . ?
C84 H84A 0.9500 . ?
C85 C86 1.390(7) . ?
C85 H85A 0.9500 . ?
C86 H86A 0.9500 . ?
C91 C96 1.387(8) . ?
C91 C92 1.405(8) . ?
C92 C93 1.386(8) . ?
C92 H92A 0.9500 . ?
C93 C94 1.382(9) . ?
C93 H93A 0.9500 . ?
C94 C95 1.395(9) . ?
C94 H94A 0.9500 . ?
C95 C96 1.388(8) . ?
C95 H95A 0.9500 . ?
C96 H96A 0.9500 . ?
C71 C76 1.376(8) . ?
C71 C72 1.392(8) . ?
C72 C73 1.386(8) . ?
C72 H72A 0.9500 . ?
C73 C74 1.381(10) . ?
C73 H73A 0.9500 . ?
C74 C75 1.377(11) . ?
C74 H74A 0.9500 . ?
C75 C76 1.396(9) . ?
C75 H75A 0.9500 . ?
C76 H76A 0.9500 . ?
C21 C26 1.376(8) . ?
C21 C22 1.386(7) . ?
C22 C23 1.408(8) . ?
C22 H22A 0.9500 . ?
C23 C24 1.370(9) . ?
C23 H23A 0.9500 . ?
C24 C25 1.386(10) . ?
C24 H24A 0.9500 . ?
C25 C26 1.394(8) . ?
C25 H25A 0.9500 . ?
C26 H26A 0.9500 . ?
C11 C16 1.384(7) . ?
C11 C12 1.396(8) . ?
C12 C13 1.393(8) . ?
C12 H12A 0.9500 . ?
C13 C14 1.378(8) . ?
C13 H13A 0.9500 . ?
C14 C15 1.387(8) . ?
C14 H14A 0.9500 . ?
C15 C16 1.383(8) . ?
C15 H15A 0.9500 . ?
C16 H16A 0.9500 . ?
C1S Cl1S 1.812(10) . ?
C1S Cl2 1.815(10) . ?
C1S H1SA 0.9900 . ?
C1S H1SB 0.9900 . ?
C1SA Cl2A 1.749(8) . ?
C1SA H1SC 0.9900 . ?
C1SA H1SD 0.9900 . ?
Cl2A Cl2A 1.35(3) 2_588 ?
